data_1532192
loop_
_publ_author_name
'Tanaka, T.'
'Kimura, R.'
'Akizuki, M.'
'Kudoh, Y.'

_publ_section_title
;
 Origin of low-symmetry growth sectors in edingtonite and yugawaralite,
 and crystal structure of the k(011) and v(120) sectors of yugawaralite
;
_journal_name_full 'Mineralogical Magazine (1969-)'
_journal_page_first 409
_journal_page_last 420
_journal_volume 66
_journal_year 2002
_chemical_formula_sum 'Al2 Ca H8 O20 Si6'
_chemical_name_systematic 'Ca (Al2 Si6 O16) (H2 O)4'
_space_group_IT_number 1
_symmetry_space_group_name_Hall 'P 1'
_symmetry_space_group_name_H-M 'P 1'
_cell_angle_alpha 89.96
_cell_angle_beta 111.14
_cell_angle_gamma 90.01
_cell_formula_units_Z 2
_cell_length_a 6.71
_cell_length_b 13.985
_cell_length_c 10.032
_cell_volume 878.042
_citation_journal_id_ASTM MNLMBB
_cod_data_source_file Tanaka_MNLMBB_2002_1727.cif
_cod_data_source_block H8Al2Ca1O20Si6
_cod_original_formula_sum 'H8 Al2 Ca1 O20 Si6'
_cod_database_code 1532192

loop_
_symmetry_equiv_pos_as_xyz
x,y,z

loop_
_atom_site_label
_atom_site_type_symbol
_atom_site_fract_x
_atom_site_fract_y
_atom_site_fract_z
_atom_site_occupancy
_atom_site_U_iso_or_equiv
O13 O-2 0.851 0.061 0.356 1 0.0
O2 O-2 0.113 0.893 0.453 1 0.0
O3 O-2 0.856 0.04 0.097 1 0.0
O22 O-2 0.831 0.515 0.996 1 0.0
O6 O-2 0.194 0.921 0.093 1 0.0
Ca2 Ca+2 0.041 0.781 0.923 1 0.0
O20 O-2 0.163 0.57 0.486 1 0.0
O39 O-2 0.342 0.145 0.36 1 0.0
O27 O-2 0.355 0.387 0.807 1 0.0
O5 O-2 0.192 0.075 0.591 1 0.0
O31 O-2 0.926 0.468 0.266 1 0.0
O35 O-2 0.904 0.229 0.626 1 0.0
O24 O-2 0.164 0.616 0.999 1 0.0
O34 O-2 0.986 0.743 0.674 1 0.0
Si5 Si+4 0.408 0.124 0.693 1 0.0
O36 O-2 0.905 0.766 0.124 1 0.0
O33 O-2 0.986 0.254 0.173 1 0.0
O21 O-2 0.831 0.481 0.497 1 0.0
Si2 Si+4 0.342 0.849 0.483 1 0.0
Si1 Si+4 0.342 0.146 0.983 1 0.0
O1 O-2 0.114 0.103 0.955 1 0.0
Si9 Si+4 0.356 0.371 0.961 1 0.0
Si3 Si+4 0.712 0.033 0.191 1 0.0
Si12 Si+4 0.736 0.499 0.122 1 0.0
Si8 Si+4 0.022 0.522 0.939 1 0.0
O12 O-2 0.617 0.925 0.185 1 0.0
Ca1 Ca+2 0.041 0.215 0.424 1 0.0
O38 O-2 0.691 0.709 0.833 1 0.0
O32 O-2 0.927 0.528 0.768 1 0.0
O8 O-2 0.512 0.889 0.635 1 0.0
O40 O-2 0.34 0.851 0.857 1 0.0
O16 O-2 0.334 0.735 0.5 1 0.0
Si10 Si+4 0.355 0.625 0.461 1 0.0
Si6 Si+4 0.408 0.872 0.194 1 0.0
O25 O-2 0.576 0.409 0.082 1 0.0
O26 O-2 0.575 0.587 0.581 1 0.0
O17 O-2 0.398 0.23 0.636 1 0.0
O28 O-2 0.355 0.609 0.306 1 0.0
Al4 Al+3 0.39 0.642 0.152 1 0.0
Al1 Al+3 0.002 0.004 0.001 1 0.0
O18 O-2 0.4 0.765 0.135 1 0.0
Si11 Si+4 0.734 0.496 0.622 1 0.0
O10 O-2 0.429 0.875 0.357 1 0.0
Si7 Si+4 0.022 0.474 0.439 1 0.0
O7 O-2 0.512 0.107 0.132 1 0.0
O29 O-2 0.619 0.401 0.639 1 0.0
O15 O-2 0.336 0.261 0 1 0.0
O30 O-2 0.62 0.595 0.139 1 0.0
O37 O-2 0.689 0.286 0.333 1 0.0
O11 O-2 0.617 0.071 0.683 1 0.0
O23 O-2 0.164 0.382 0.5 1 0.0
O14 O-2 0.852 0.933 0.854 1 0.0
O9 O-2 0.428 0.12 0.858 1 0.0
Al3 Al+3 0.39 0.353 0.652 1 0.0
Al2 Al+3 0.002 0.992 0.5 1 0.0
O4 O-2 0.858 0.954 0.596 1 0.0
O19 O-2 0.162 0.425 0.988 1 0.0
Si4 Si+4 0.712 0.963 0.691 1 0.0
